data_1519190
loop_
_publ_author_name
'Tillack, JV'
'Seccombe, RC'
'Kennard, CHL'
'Oh, PWT'

_publ_section_title
;
 Analgetics: Part I. The crystal structure of pethidine hydrochloride,
 4-carbethoxy-1-methyl-4-phenylpiperdine hydrochloride, C15H21NO2.HCl
;
_journal_issue 6
_journal_name_full 'Recueil des Travaux Chimiques des Pays-Bas'
_journal_page_first 164
_journal_page_last 165
_journal_volume 93
_journal_year 1974
_chemical_formula_sum 'C15 H22 Cl N O2'
_chemical_formula_weight 283.5
_chemical_name_common 'Pethidine hydrochloride'
_chemical_name_systematic
;
4-carbethoxy-1-methyl-4-phenylpiperdine hydrochloride
;
_space_group_IT_number 14
_symmetry_cell_setting monoclinic
_symmetry_space_group_name_Hall '-P 2ybc'
_symmetry_space_group_name_H-M 'P 1 21/c 1'
_cell_angle_alpha 90.00
_cell_angle_beta 90.00(5)
_cell_angle_gamma 90.00
_cell_formula_units_Z 8
_cell_length_a 22.62(2)
_cell_length_b 11.53(1)
_cell_length_c 11.83(1)
_cell_measurement_reflns_used 2886
_cell_volume 3085(5)
_diffrn_ambient_temperature 295
_diffrn_radiation_probe x-ray
_diffrn_radiation_type CuK\a
_diffrn_radiation_wavelength 1.5418
_exptl_crystal_density_diffrn 1.222
_exptl_crystal_F_000 1216
_exptl_crystal_size_max 0.3
_exptl_crystal_size_mid 0.2
_exptl_crystal_size_min 0.15
_refine_ls_R_factor_gt 0.12
_refine_ls_wR_factor_gt 0.12
_cod_data_source_file PethidineCOD.cif
_cod_data_source_block Pethidine_HCl
_cod_original_cell_volume 3086
_cod_original_sg_symbol_H-M 'P 21/c'
_cod_database_code 1519190

loop_
_chemical_conn_bond_atom_1
_chemical_conn_bond_atom_2
_chemical_conn_bond_type
3 18 sing
21 36 sing
4 18 sing
22 36 sing
4 5 sing
22 23 sing
5 6 sing
23 24 sing
6 7 sing
24 25 sing
6 15 sing
24 33 sing
6 16 sing
24 34 sing
7 10 arom
25 28 arom
7 14 arom
25 32 arom
8 9 sing
26 27 sing
8 20 sing
26 38 sing
10 11 arom
28 29 arom
11 12 arom
29 30 arom
12 13 arom
30 31 arom
13 14 arom
31 32 arom
15 19 doub
33 37 doub
15 20 sing
33 38 sing
16 17 sing
34 35 sing
17 18 sing
35 36 sing

loop_
_symmetry_equiv_pos_as_xyz
x,y,z
-x,1/2+y,1/2-z
-x,-y,-z
x,1/2-y,1/2+z

loop_
_atom_site_label
_atom_site_type_symbol
_atom_site_chemical_conn_number
_atom_site_fract_x
_atom_site_fract_y
_atom_site_fract_z
_atom_site_adp_type
_atom_site_B_iso_or_equiv
Cl1 Cl 1 0.94020 0.36080 0.15630 . .
Cl2 Cl 2 0.50980 0.04830 0.30820 . .
C1 C 3 -0.03360 0.12410 0.35550 Bani 5.7
C3 C 4 0.06360 0.17560 0.43960 Bani 4.3
C5 C 5 0.13090 0.15280 0.43360 Bani 4.1
C7 C 6 0.15650 0.19600 0.31900 Bani 3.4
C9 C 7 0.22260 0.17010 0.30850 Bani 4.1
C11 C 8 0.16000 0.51260 0.40620 Bani 8.3
C13 C 9 0.09660 0.54370 0.44490 Bani 8.6
C15 C 10 0.25020 0.19080 0.20520 Bani 5.0
C17 C 11 0.31150 0.16920 0.18970 Bani 6.0
C19 C 12 0.34420 0.12830 0.27870 Bani 6.2
C21 C 13 0.31820 0.10770 0.38130 Bani 6.2
C23 C 14 0.25550 0.12620 0.39780 Bani 5.1
C25 C 15 0.15090 0.32730 0.30740 Bani 4.8
C27 C 16 0.12230 0.13380 0.22270 Bani 4.0
C29 C 17 0.05460 0.15500 0.23000 Bani 4.6
N1 N 18 0.03310 0.11230 0.34730 Bani 4.3
O1 O 19 0.13550 0.37870 0.22310 Bani 6.0
O3 O 20 0.16460 0.38090 0.40620 Bani 8.3
C2 C 21 0.44940 0.26300 0.03410 Bani 5.1
C4 C 22 0.55260 0.27770 0.09240 Bani 3.8
C6 C 23 0.61720 0.28790 0.05280 Bani 3.6
C8 C 24 0.63650 0.18470 -0.0225 Bani 2.8
C10 C 25 0.69880 0.20180 -0.0670 Bani 3.6
C12 C 26 0.66690 -0.03350 0.20300 Bani 7.3
C14 C 27 0.69600 -0.00230 0.30760 Bani 10.6
C16 C 28 0.73970 0.27180 -0.0093 Bani 6.1
C18 C 29 0.79890 0.28690 -0.0534 Bani 7.4
C20 C 30 0.81480 0.23060 -0.1521 Bani 6.3
C22 C 31 0.77600 0.15820 -0.2070 Bani 5.6
C24 C 32 0.71760 0.14330 -0.1644 Bani 4.5
C26 C 33 0.63800 0.07060 0.04290 Bani 4.8
C28 C 34 0.59190 0.17560 -0.1209 Bani 3.7
C30 C 35 0.52770 0.16510 -0.0777 Bani 4.4
N2 N 36 0.51230 0.27010 -0.0077 Bani 3.4
O2 O 37 0.61820 -0.01850 0.00600 Bani 6.0
O4 O 38 0.66300 0.08080 0.14100 Bani 6.0

loop_
_geom_bond_atom_site_label_1
_geom_bond_atom_site_label_2
_geom_bond_distance
C1 N1 1.518
C2 N2 1.497
C3 C5 1.547
C4 C6 1.539
C3 N1 1.484
C4 N2 1.549
C5 C7 1.557
C6 C8 1.544
C7 C9 1.530
C8 C10 1.517
C7 C25 1.525
C8 C26 1.526
C27 C29 1.553
C28 C30 1.545
C7 C27 1.553
C8 C28 1.544
C29 N1 1.551
C30 N2 1.508
C9 C15 1.393
C10 C16 1.405
C17 C19 1.371
C18 C20 1.384
C19 C21 1.370
C20 C22 1.374
C21 C23 1.448
C22 C24 1.425
C23 C9 1.388
C24 C10 1.401
C25 O1 1.212
C26 O3 1.203
C25 O2 1.358
C26 O4 1.297
O2 C11 1.522
O4 C12 1.511
C11 C13 1.548
C12 C14 1.448
